data_7152540
loop_
_publ_author_name
'Watson, Lynsey J.'
'Harrington, Ross W.'
'Clegg, William'
'Hall, Michael J.'

_publ_section_title
;
 Diastereoselective intermolecular ene reactions: synthesis of
 4,5,6,7-tetrahydro-1H-benzo[d]imidazoles.
;
_journal_issue 33
_journal_name_full 'Organic &amp; biomolecular chemistry'
_journal_page_first 6649
_journal_page_last 6655
_journal_paper_doi 10.1039/c2ob26009c
_journal_volume 10
_journal_year 2012
_chemical_formula_moiety 'C27 H24 F3 N3 O5'
_chemical_formula_sum 'C27 H24 F3 N3 O5'
_chemical_formula_weight 527.49
_chemical_name_systematic
;
?
;
_space_group_IT_number 14
_symmetry_cell_setting monoclinic
_symmetry_space_group_name_Hall '-P 2ybc'
_symmetry_space_group_name_H-M 'P 1 21/c 1'
_atom_sites_solution_hydrogens geom
_atom_sites_solution_primary direct
_atom_sites_solution_secondary difmap
_audit_creation_method SHELXL-97
_cell_angle_alpha 90.00
_cell_angle_beta 95.027(8)
_cell_angle_gamma 90.00
_cell_formula_units_Z 4
_cell_length_a 10.988(10)
_cell_length_b 7.353(7)
_cell_length_c 29.70(3)
_cell_measurement_reflns_used 4077
_cell_measurement_temperature 120(2)
_cell_measurement_theta_max 25.49
_cell_measurement_theta_min 2.34
_cell_volume 2390(4)
_computing_cell_refinement 'Bruker APEX2'
_computing_data_collection 'Rigaku CrystalClear'
_computing_data_reduction 'Bruker APEX2'
_computing_molecular_graphics 'Bruker SHELXTL'
_computing_publication_material 'Bruker SHELXTL and local programs'
_computing_structure_refinement 'Bruker SHELXTL'
_computing_structure_solution 'Bruker SHELXTL'
_diffrn_ambient_temperature 120(2)
_diffrn_measured_fraction_theta_full 0.999
_diffrn_measured_fraction_theta_max 0.999
_diffrn_measurement_device_type 'Crystal Logic diffractometer and Rigaku Saturn 724+ CCD'
_diffrn_measurement_method 'thick-slice \w scans'
_diffrn_radiation_monochromator 'double crystal silicon'
_diffrn_radiation_source 'Diamond Light Source Station I19'
_diffrn_radiation_type synchrotron
_diffrn_radiation_wavelength 0.6889
_diffrn_reflns_av_R_equivalents 0.1064
_diffrn_reflns_av_sigmaI/netI 0.0663
_diffrn_reflns_limit_h_max 11
_diffrn_reflns_limit_h_min -11
_diffrn_reflns_limit_k_max 7
_diffrn_reflns_limit_k_min -7
_diffrn_reflns_limit_l_max 31
_diffrn_reflns_limit_l_min -31
_diffrn_reflns_number 21186
_diffrn_reflns_theta_full 21.25
_diffrn_reflns_theta_max 21.25
_diffrn_reflns_theta_min 1.33
_exptl_absorpt_coefficient_mu 0.117
_exptl_absorpt_correction_T_max 0.994
_exptl_absorpt_correction_T_min 0.988
_exptl_absorpt_correction_type multi-scan
_exptl_absorpt_process_details SADABS
_exptl_crystal_colour colourless
_exptl_crystal_density_diffrn 1.466
_exptl_crystal_density_method 'not measured'
_exptl_crystal_description block
_exptl_crystal_F_000 1096
_exptl_crystal_size_max 0.10
_exptl_crystal_size_mid 0.05
_exptl_crystal_size_min 0.05
_refine_diff_density_max 0.594
_refine_diff_density_min -0.463
_refine_diff_density_rms 0.142
_refine_ls_extinction_coef 0.20(5)
_refine_ls_extinction_expression Fc^*^=kFc[1+0.001xFc^2^\l^3^/sin(2\q)]^-1/4^
_refine_ls_extinction_method SHELXL
_refine_ls_goodness_of_fit_ref 2.681
_refine_ls_hydrogen_treatment constr
_refine_ls_matrix_type full
_refine_ls_number_parameters 344
_refine_ls_number_reflns 2913
_refine_ls_number_restraints 396
_refine_ls_restrained_S_all 2.564
_refine_ls_R_factor_all 0.2693
_refine_ls_R_factor_gt 0.2297
_refine_ls_shift/su_max 0.000
_refine_ls_shift/su_mean 0.000
_refine_ls_structure_factor_coef Fsqd
_refine_ls_weighting_details 'calc w=1/[\s^2^(Fo^2^)+(0.2000P)^2^+0.0000P] where P=(Fo^2^+2Fc^2^)/3'
_refine_ls_weighting_scheme calc
_refine_ls_wR_factor_gt 0.6078
_refine_ls_wR_factor_ref 0.6335
_reflns_number_gt 1923
_reflns_number_total 2913
_reflns_threshold_expression I>2\s(I)
_cod_data_source_file c2ob26009c.txt
_cod_data_source_block mjh68_compound_9c
_cod_original_sg_symbol_H-M 'P 21/c'
_cod_database_code 7152540

loop_
_symmetry_equiv_pos_as_xyz
'x, y, z'
'-x, y+1/2, -z+1/2'
'-x, -y, -z'
'x, -y-1/2, z-1/2'

loop_
_atom_site_label
_atom_site_type_symbol
_atom_site_fract_x
_atom_site_fract_y
_atom_site_fract_z
_atom_site_U_iso_or_equiv
_atom_site_adp_type
_atom_site_occupancy
_atom_site_symmetry_multiplicity
_atom_site_calc_flag
_atom_site_refinement_flags
N1 N 0.3776(10) 0.8800(19) 0.7086(5) 0.107(4) Uani 1 1 d U
N2 N 0.4579(9) 0.814(2) 0.5474(4) 0.113(4) Uani 1 1 d U
N3 N 0.5809(9) 0.978(2) 0.5979(5) 0.116(4) Uani 1 1 d U
O1 O 0.2629(11) 0.6228(17) 0.7001(5) 0.139(5) Uani 1 1 d U
O2 O 0.5236(11) 1.095(2) 0.7045(4) 0.152(5) Uani 1 1 d U
O3 O 0.4704(15) 0.3741(18) 0.5501(7) 0.183(6) Uani 1 1 d U
H3 H 0.5172 0.4573 0.5427 0.274 Uiso 1 1 calc R
O4 O 0.3248(17) 0.548(3) 0.4815(6) 0.191(7) Uani 1 1 d U
O5 O 0.2001(8) 0.656(2) 0.5316(3) 0.140(5) Uani 1 1 d U
C1 C 0.3567(15) 0.707(3) 0.6981(6) 0.108(4) Uani 1 1 d U
C2 C 0.4733(15) 0.635(3) 0.6806(6) 0.127(4) Uani 1 1 d U
H2 H 0.5210 0.5691 0.7058 0.152 Uiso 1 1 calc R
C3 C 0.4462(17) 0.508(2) 0.6432(7) 0.130(5) Uani 1 1 d U
H3A H 0.3951 0.4091 0.6539 0.156 Uiso 1 1 calc R
H3B H 0.5241 0.4531 0.6357 0.156 Uiso 1 1 calc R
C4 C 0.3808(10) 0.585(2) 0.5991(6) 0.102(4) Uani 1 1 d U
H4 H 0.3000 0.6315 0.6072 0.122 Uiso 1 1 calc R
C5 C 0.4510(10) 0.744(2) 0.5891(5) 0.103(4) Uani 1 1 d U
C6 C 0.5227(9) 0.830(3) 0.6205(5) 0.111(4) Uani 1 1 d U
C7 C 0.5412(13) 0.802(3) 0.6702(6) 0.123(4) Uani 1 1 d U
H7 H 0.6301 0.7850 0.6796 0.147 Uiso 1 1 calc R
C8 C 0.4902(14) 0.943(3) 0.6982(6) 0.117(4) Uani 1 1 d U
C9 C 0.5377(12) 0.954(2) 0.5531(6) 0.112(5) Uani 1 1 d U
H9 H 0.5615 1.0271 0.5290 0.134 Uiso 1 1 calc R
C10 C 0.3523(18) 0.452(3) 0.5590(8) 0.139(4) Uani 1 1 d U
C11 C 0.2925(19) 0.561(3) 0.5168(8) 0.138(5) Uani 1 1 d U
C12 C 0.1464(15) 0.795(4) 0.4951(7) 0.182(8) Uani 1 1 d U
H12A H 0.1505 0.9168 0.5095 0.219 Uiso 1 1 calc R
H12B H 0.2031 0.7979 0.4709 0.219 Uiso 1 1 calc R
C13 C 0.0342(16) 0.777(5) 0.4748(12) 0.258(16) Uani 1 1 d U
H13A H 0.0171 0.8779 0.4536 0.386 Uiso 1 1 calc R
H13B H -0.0252 0.7785 0.4976 0.386 Uiso 1 1 calc R
H13C H 0.0281 0.6616 0.4583 0.386 Uiso 1 1 calc R
C14 C 0.2773(19) 0.300(3) 0.5721(6) 0.192(6) Uani 1 1 d DU
F1 F 0.3338(17) 0.1743(17) 0.6008(6) 0.231(6) Uani 1 1 d DU
F2 F 0.1757(12) 0.3553(19) 0.5918(5) 0.190(5) Uani 1 1 d DU
F3 F 0.2404(17) 0.210(2) 0.5335(6) 0.248(8) Uani 1 1 d DU
C15 C 0.6801(11) 1.086(3) 0.6128(6) 0.116(5) Uani 1 1 d U
H15A H 0.6666 1.1339 0.6431 0.139 Uiso 1 1 calc R
H15B H 0.6836 1.1905 0.5921 0.139 Uiso 1 1 calc R
C16 C 0.7972(10) 0.993(2) 0.6157(5) 0.117(5) Uani 1 1 d DU
C17 C 0.8140(13) 0.826(3) 0.5992(6) 0.130(5) Uani 1 1 d DU
H17 H 0.7444 0.7604 0.5866 0.156 Uiso 1 1 calc R
C18 C 0.9285(13) 0.742(3) 0.5995(6) 0.144(6) Uani 1 1 d DU
H18 H 0.9365 0.6290 0.5846 0.172 Uiso 1 1 calc R
C19 C 1.0243(14) 0.820(3) 0.6205(7) 0.164(7) Uani 1 1 d DU
H19 H 1.1014 0.7604 0.6224 0.197 Uiso 1 1 calc R
C20 C 1.0131(11) 0.978(3) 0.6386(8) 0.163(7) Uani 1 1 d DU
H20 H 1.0829 1.0357 0.6533 0.196 Uiso 1 1 calc R
C21 C 0.9001(11) 1.064(3) 0.6370(6) 0.144(6) Uani 1 1 d DU
H21 H 0.8951 1.1781 0.6517 0.172 Uiso 1 1 calc R
C22 C 0.2922(12) 0.975(2) 0.7315(5) 0.101(4) Uani 1 1 d DU
C23 C 0.2620(14) 1.147(2) 0.7206(5) 0.112(4) Uani 1 1 d DU
H23 H 0.3006 1.2022 0.6966 0.134 Uiso 1 1 calc R
C24 C 0.1771(15) 1.252(2) 0.7422(6) 0.127(5) Uani 1 1 d DU
H24 H 0.1604 1.3743 0.7335 0.152 Uiso 1 1 calc R
C25 C 0.1218(19) 1.176(3) 0.7748(7) 0.144(6) Uani 1 1 d DU
H25 H 0.0636 1.2438 0.7896 0.172 Uiso 1 1 calc R
C26 C 0.1450(17) 1.008(3) 0.7873(6) 0.136(5) Uani 1 1 d DU
H26 H 0.1002 0.9516 0.8094 0.163 Uiso 1 1 calc R
C27 C 0.2376(14) 0.913(2) 0.7674(6) 0.117(5) Uani 1 1 d DU
H27 H 0.2631 0.7989 0.7800 0.141 Uiso 1 1 calc R

loop_
_atom_site_aniso_label
_atom_site_aniso_U_11
_atom_site_aniso_U_22
_atom_site_aniso_U_33
_atom_site_aniso_U_23
_atom_site_aniso_U_13
_atom_site_aniso_U_12
N1 0.067(6) 0.118(7) 0.129(9) 0.022(7) -0.029(5) -0.012(5)
N2 0.052(5) 0.175(11) 0.108(7) 0.022(7) -0.009(5) -0.027(6)
N3 0.051(5) 0.166(10) 0.128(8) 0.020(7) -0.006(6) -0.016(5)
O1 0.111(7) 0.116(8) 0.187(12) 0.026(8) 0.003(7) -0.018(6)
O2 0.120(8) 0.216(12) 0.120(9) -0.028(9) 0.003(7) -0.092(9)
O3 0.197(11) 0.089(8) 0.278(17) 0.027(9) 0.112(11) 0.020(8)
O4 0.214(15) 0.227(16) 0.150(10) -0.014(11) 0.107(10) -0.042(12)
O5 0.060(5) 0.273(14) 0.086(7) -0.012(7) 0.000(4) -0.019(6)
C1 0.102(8) 0.101(8) 0.121(11) 0.037(8) 0.003(8) 0.004(6)
C2 0.096(8) 0.142(9) 0.139(10) 0.043(7) -0.009(7) 0.020(7)
C3 0.118(11) 0.096(9) 0.173(10) 0.038(6) 0.000(8) 0.039(8)
C4 0.043(6) 0.111(9) 0.150(9) 0.023(6) -0.001(6) 0.005(5)
C5 0.046(6) 0.153(10) 0.108(8) 0.027(7) -0.007(6) -0.018(6)
C6 0.026(5) 0.190(12) 0.111(7) 0.031(7) -0.023(5) -0.018(6)
C7 0.065(6) 0.176(11) 0.120(8) 0.031(7) -0.031(6) -0.008(7)
C8 0.085(7) 0.164(10) 0.098(9) 0.032(8) -0.016(7) -0.028(8)
C9 0.064(7) 0.151(12) 0.119(8) 0.032(8) -0.003(7) -0.019(7)
C10 0.125(9) 0.125(10) 0.170(10) 0.005(6) 0.040(8) -0.030(6)
C11 0.122(11) 0.179(14) 0.117(9) -0.024(9) 0.040(8) -0.029(8)
C12 0.072(8) 0.33(2) 0.132(13) 0.011(13) -0.044(9) 0.008(12)
C13 0.073(11) 0.35(4) 0.34(4) 0.10(3) -0.067(15) -0.036(16)
C14 0.230(16) 0.130(14) 0.229(17) -0.026(8) 0.100(13) -0.079(10)
F1 0.350(17) 0.091(8) 0.277(14) -0.004(8) 0.164(13) -0.034(9)
F2 0.175(9) 0.197(11) 0.206(12) -0.045(9) 0.067(8) -0.115(8)
F3 0.300(19) 0.180(13) 0.283(14) -0.088(10) 0.131(12) -0.130(12)
C15 0.064(6) 0.168(12) 0.115(10) 0.015(9) 0.008(6) -0.020(6)
C16 0.053(5) 0.191(13) 0.105(11) -0.012(10) -0.004(6) -0.023(7)
C17 0.083(7) 0.169(13) 0.132(13) 0.001(10) -0.017(9) -0.016(8)
C18 0.087(8) 0.219(16) 0.123(13) -0.032(12) 0.004(9) -0.005(9)
C19 0.068(7) 0.28(2) 0.140(16) -0.029(14) 0.001(9) -0.007(11)
C20 0.048(6) 0.27(2) 0.169(16) -0.031(14) -0.028(9) -0.058(9)
C21 0.078(7) 0.242(16) 0.106(11) -0.045(12) -0.019(8) -0.032(9)
C22 0.072(7) 0.105(8) 0.121(10) -0.004(7) -0.029(6) -0.025(6)
C23 0.119(11) 0.083(8) 0.129(11) -0.004(7) -0.015(8) -0.039(7)
C24 0.120(12) 0.110(11) 0.142(14) -0.004(9) -0.035(9) -0.009(8)
C25 0.148(14) 0.144(13) 0.138(15) -0.012(11) 0.003(10) 0.033(12)
C26 0.136(12) 0.136(12) 0.136(13) 0.002(11) 0.011(9) 0.004(10)
C27 0.095(9) 0.105(10) 0.147(13) 0.033(8) -0.013(7) 0.011(7)

loop_
_atom_type_symbol
_atom_type_description
_atom_type_scat_dispersion_real
_atom_type_scat_dispersion_imag
_atom_type_scat_source
C C 0.0033 0.0016 'International Tables Vol C Tables 4.2.6.8 and 6.1.1.4'
H H 0.0000 0.0000 'International Tables Vol C Tables 4.2.6.8 and 6.1.1.4'
N N 0.0061 0.0033 'International Tables Vol C Tables 4.2.6.8 and 6.1.1.4'
O O 0.0106 0.0060 'International Tables Vol C Tables 4.2.6.8 and 6.1.1.4'
F F 0.0171 0.0103 'International Tables Vol C Tables 4.2.6.8 and 6.1.1.4'

loop_
_geom_angle_atom_site_label_1
_geom_angle_atom_site_label_2
_geom_angle_atom_site_label_3
_geom_angle
C1 N1 C8 114.2(17)
C1 N1 C22 119.0(13)
C8 N1 C22 126.6(16)
C5 N2 C9 105.2(13)
C6 N3 C9 102.8(12)
C6 N3 C15 130.1(13)
C9 N3 C15 125.0(13)
H3 O3 C10 109.5
C11 O5 C12 111.5(15)
N1 C1 O1 127.6(17)
N1 C1 C2 106.3(16)
O1 C1 C2 126.1(18)
C1 C2 H2 108.5
C1 C2 C3 111.0(16)
C1 C2 C7 103.9(16)
H2 C2 C3 108.5
H2 C2 C7 108.5
C3 C2 C7 116.2(17)
C2 C3 H3A 108.0
C2 C3 H3B 108.0
C2 C3 C4 117.4(14)
H3A C3 H3B 107.2
H3A C3 C4 108.0
H3B C3 C4 108.0
C3 C4 H4 106.0
C3 C4 C5 104.6(12)
C3 C4 C10 117.8(15)
H4 C4 C5 106.0
H4 C4 C10 106.0
C5 C4 C10 115.4(14)
N2 C5 C4 124.6(14)
N2 C5 C6 112.8(14)
C4 C5 C6 122.4(15)
N3 C6 C5 106.8(13)
N3 C6 C7 122.4(14)
C5 C6 C7 130.7(15)
C2 C7 C6 107.2(15)
C2 C7 H7 109.8
C2 C7 C8 104.0(16)
C6 C7 H7 109.8
C6 C7 C8 115.9(15)
H7 C7 C8 109.8
N1 C8 O2 124(2)
N1 C8 C7 106.3(18)
O2 C8 C7 128.8(17)
N2 C9 N3 112.4(14)
N2 C9 H9 123.8
N3 C9 H9 123.8
O3 C10 C4 105.3(15)
O3 C10 C11 111.6(17)
O3 C10 C14 106.1(16)
C4 C10 C11 109.4(16)
C4 C10 C14 111.0(16)
C11 C10 C14 113.2(17)
O4 C11 O5 131(2)
O4 C11 C10 123(2)
O5 C11 C10 106.2(17)
O5 C12 H12A 106.9
O5 C12 H12B 106.9
O5 C12 C13 122(3)
H12A C12 H12B 106.7
H12A C12 C13 106.9
H12B C12 C13 106.9
C12 C13 H13A 109.5
C12 C13 H13B 109.5
C12 C13 H13C 109.5
H13A C13 H13B 109.5
H13A C13 H13C 109.5
H13B C13 H13C 109.5
C10 C14 F1 116.6(17)
C10 C14 F2 112.9(17)
C10 C14 F3 106.3(17)
F1 C14 F2 106.2(16)
F1 C14 F3 106.3(17)
F2 C14 F3 108.1(16)
N3 C15 H15A 108.6
N3 C15 H15B 108.6
N3 C15 C16 114.7(15)
H15A C15 H15B 107.6
H15A C15 C16 108.6
H15B C15 C16 108.6
C15 C16 C17 123.9(12)
C15 C16 C21 123.3(15)
C17 C16 C21 112.8(15)
C16 C17 H17 118.3
C16 C17 C18 123.5(14)
H17 C17 C18 118.3
C17 C18 H18 120.1
C17 C18 C19 119.8(16)
H18 C18 C19 120.1
C18 C19 H19 120.3
C18 C19 C20 119.3(17)
H19 C19 C20 120.3
C19 C20 H20 119.5
C19 C20 C21 120.9(14)
H20 C20 C21 119.5
C16 C21 C20 123.3(14)
C16 C21 H21 118.4
C20 C21 H21 118.4
N1 C22 C23 121.2(14)
N1 C22 C27 125.7(14)
C23 C22 C27 113.0(15)
C22 C23 H23 117.7
C22 C23 C24 124.6(15)
H23 C23 C24 117.7
C23 C24 H24 121.0
C23 C24 C25 118.1(16)
H24 C24 C25 121.0
C24 C25 H25 119.3
C24 C25 C26 121.4(19)
H25 C25 C26 119.3
C25 C26 H26 120.6
C25 C26 C27 118.8(16)
H26 C26 C27 120.6
C22 C27 C26 123.5(14)
C22 C27 H27 118.2
C26 C27 H27 118.2

loop_
_geom_bond_atom_site_label_1
_geom_bond_atom_site_label_2
_geom_bond_distance
N1 C1 1.33(2)
N1 C8 1.38(2)
N1 C22 1.391(19)
N2 C5 1.349(18)
N2 C9 1.35(2)
N3 C6 1.45(2)
N3 C9 1.38(2)
N3 C15 1.390(19)
O1 C1 1.208(18)
O2 C8 1.18(2)
O3 H3 0.840
O3 C10 1.46(2)
O4 C11 1.14(2)
O5 C11 1.34(2)
O5 C12 1.57(3)
C1 C2 1.52(2)
C2 H2 1.000
C2 C3 1.46(3)
C2 C7 1.48(2)
C3 H3A 0.990
C3 H3B 0.990
C3 C4 1.55(2)
C4 H4 1.000
C4 C5 1.44(2)
C4 C10 1.55(3)
C5 C6 1.33(2)
C6 C7 1.49(2)
C7 H7 1.000
C7 C8 1.47(3)
C9 H9 0.950
C10 C11 1.58(3)
C10 C14 1.46(3)
C12 H12A 0.990
C12 H12B 0.990
C12 C13 1.33(2)
C13 H13A 0.980
C13 H13B 0.980
C13 H13C 0.980
C14 F1 1.369(15)
C14 F2 1.365(15)
C14 F3 1.355(15)
C15 H15A 0.990
C15 H15B 0.990
C15 C16 1.45(2)
C16 C17 1.345(15)
C16 C21 1.350(14)
C17 H17 0.950
C17 C18 1.399(16)
C18 H18 0.950
C18 C19 1.307(16)
C19 H19 0.950
C19 C20 1.290(17)
C20 H20 0.950
C20 C21 1.391(17)
C21 H21 0.950
C22 C23 1.343(15)
C22 C27 1.349(15)
C23 H23 0.950
C23 C24 1.407(16)
C24 H24 0.950
C24 C25 1.312(16)
C25 H25 0.950
C25 C26 1.305(16)
C26 H26 0.950
C26 C27 1.407(16)
C27 H27 0.950

loop_
_geom_hbond_atom_site_label_D
_geom_hbond_atom_site_label_H
_geom_hbond_atom_site_label_A
_geom_hbond_distance_DH
_geom_hbond_distance_HA
_geom_hbond_distance_DA
_geom_hbond_angle_DHA
_geom_hbond_site_symmetry_A
O3 H3 O4 0.84 1.94 2.58(2) 132 3_666

loop_
_geom_torsion_atom_site_label_1
_geom_torsion_atom_site_label_2
_geom_torsion_atom_site_label_3
_geom_torsion_atom_site_label_4
_geom_torsion
C8 N1 C1 O1 -173.5(16)
C8 N1 C1 C2 4.0(17)
C22 N1 C1 O1 11(2)
C22 N1 C1 C2 -171.1(12)
N1 C1 C2 C3 -142.5(15)
N1 C1 C2 C7 -16.9(17)
O1 C1 C2 C3 35(2)
O1 C1 C2 C7 160.6(17)
C1 C2 C3 C4 65(2)
C7 C2 C3 C4 -53(2)
C2 C3 C4 C5 50(2)
C2 C3 C4 C10 179.6(15)
C9 N2 C5 C4 -176.6(14)
C9 N2 C5 C6 -0.9(18)
C3 C4 C5 N2 154.0(15)
C3 C4 C5 C6 -21(2)
C10 C4 C5 N2 23(2)
C10 C4 C5 C6 -152.5(16)
N2 C5 C6 N3 2.3(18)
N2 C5 C6 C7 178.3(17)
C4 C5 C6 N3 178.2(13)
C4 C5 C6 C7 -6(3)
C9 N3 C6 C5 -2.8(16)
C9 N3 C6 C7 -179.2(15)
C15 N3 C6 C5 -166.1(16)
C15 N3 C6 C7 17(3)
C1 C2 C7 C6 -100.8(17)
C1 C2 C7 C8 22.5(16)
C3 C2 C7 C6 21(2)
C3 C2 C7 C8 144.8(14)
N3 C6 C7 C2 -177.4(13)
N3 C6 C7 C8 67.0(19)
C5 C6 C7 C2 7(3)
C5 C6 C7 C8 -108(2)
C1 N1 C8 O2 178.7(16)
C1 N1 C8 C7 10.8(17)
C22 N1 C8 O2 -7(2)
C22 N1 C8 C7 -174.5(13)
C2 C7 C8 N1 -20.9(16)
C2 C7 C8 O2 172.1(17)
C6 C7 C8 N1 96.6(16)
C6 C7 C8 O2 -70(2)
C5 N2 C9 N3 -1.1(18)
C6 N3 C9 N2 2.4(17)
C15 N3 C9 N2 166.9(15)
C3 C4 C10 O3 -56.8(19)
C3 C4 C10 C11 -176.9(14)
C3 C4 C10 C14 58(2)
C5 C4 C10 O3 67.7(18)
C5 C4 C10 C11 -52.3(18)
C5 C4 C10 C14 -177.9(14)
C12 O5 C11 O4 -12(3)
C12 O5 C11 C10 170.5(15)
O3 C10 C11 O4 15(3)
O3 C10 C11 O5 -167.3(15)
C4 C10 C11 O4 131(2)
C4 C10 C11 O5 -51.2(18)
C14 C10 C11 O4 -105(2)
C14 C10 C11 O5 73(2)
C11 O5 C12 C13 113(3)
O3 C10 C14 F1 42(2)
O3 C10 C14 F2 165.3(16)
O3 C10 C14 F3 -76(2)
C4 C10 C14 F1 -72(2)
C4 C10 C14 F2 51(2)
C4 C10 C14 F3 169.8(15)
C11 C10 C14 F1 164.7(16)
C11 C10 C14 F2 -72(2)
C11 C10 C14 F3 46(2)
C6 N3 C15 C16 71(2)
C9 N3 C15 C16 -89(2)
N3 C15 C16 C17 10(3)
N3 C15 C16 C21 -167.4(17)
C15 C16 C17 C18 175.9(17)
C21 C16 C17 C18 -7(3)
C16 C17 C18 C19 7(3)
C17 C18 C19 C20 -4(4)
C18 C19 C20 C21 2(4)
C15 C16 C21 C20 -178.1(18)
C17 C16 C21 C20 5(3)
C19 C20 C21 C16 -2(4)
C1 N1 C22 C23 -139.0(15)
C1 N1 C22 C27 45(2)
C8 N1 C22 C23 46.5(19)
C8 N1 C22 C27 -129.1(17)
N1 C22 C23 C24 -179.7(13)
C27 C22 C23 C24 -4(2)
C22 C23 C24 C25 -1(3)
C23 C24 C25 C26 1(3)
C24 C25 C26 C27 5(3)
N1 C22 C27 C26 -175.0(15)
C23 C22 C27 C26 9(2)
C25 C26 C27 C22 -10(3)
